data_2014684
loop_
_publ_author_name
'  Ch\;eci\'nska,  Lilianna '
'  Ma\/lecka,  Magdalena '
'  Aranowska, Katarzyna'
'  Ochocki, Justyn '

_publ_section_title
;
 Ethyl (2-pyridylmethyl)phosphonate
;
_journal_issue 1
_journal_name_full 'Acta Crystallographica Section C'
_journal_page_first o4
_journal_page_last o6
_journal_paper_doi 10.1107/S0108270104029221
_journal_volume 61
_journal_year 2005
_chemical_formula_iupac 'C8 H12 N O3 P'
_chemical_formula_moiety 'C8 H12 N O3 P'
_chemical_formula_sum 'C8 H12 N O3 P'
_chemical_formula_weight 201.16
_chemical_name_systematic
;
Ethyl (2-pyridylmethyl)phosphonate
;
_space_group_IT_number 14
_symmetry_cell_setting monoclinic
_symmetry_space_group_name_Hall '-P 2ybc'
_symmetry_space_group_name_H-M 'P 1 21/c 1'
_atom_sites_solution_hydrogens geom
_atom_sites_solution_primary direct
_atom_sites_solution_secondary difmap
_audit_creation_method SHELXL-97
_cell_angle_alpha 90.00
_cell_angle_beta 104.534(4)
_cell_angle_gamma 90.00
_cell_formula_units_Z 4
_cell_length_a 8.7169(5)
_cell_length_b 11.2997(5)
_cell_length_c 9.7940(5)
_cell_measurement_reflns_used 25
_cell_measurement_temperature 293(2)
_cell_measurement_theta_max 37.16
_cell_measurement_theta_min 33.08
_cell_volume 933.82(8)
_computing_cell_refinement 'MSC/AFC Diffractometer Control Software'
_computing_data_collection
;MSC/AFC Diffractometer Control Software (Molecular Structure Corporation,
 1989)
;
_computing_data_reduction 'CrystalStructure (Rigaku/MSC, 2002)'
_computing_molecular_graphics 'PLATON (Spek, 2001)'
_computing_publication_material PLATON
_computing_structure_refinement 'SHELXL97 (Sheldrick, 1997)'
_computing_structure_solution 'SHELXS97 (Sheldrick, 1997)'
_diffrn_ambient_temperature 293(2)
_diffrn_measured_fraction_theta_full 0.984
_diffrn_measured_fraction_theta_max 0.984
_diffrn_measurement_device_type 'Rigaku AFC-5S'
_diffrn_measurement_method '\w scan'
_diffrn_radiation_monochromator graphite
_diffrn_radiation_source 'fine-focus sealed tube'
_diffrn_radiation_type CuK\a
_diffrn_radiation_wavelength 1.54178
_diffrn_reflns_av_R_equivalents 0.0181
_diffrn_reflns_av_sigmaI/netI 0.0523
_diffrn_reflns_limit_h_max 10
_diffrn_reflns_limit_h_min -8
_diffrn_reflns_limit_k_max 13
_diffrn_reflns_limit_k_min -2
_diffrn_reflns_limit_l_max 11
_diffrn_reflns_limit_l_min -11
_diffrn_reflns_number 1849
_diffrn_reflns_theta_full 69.95
_diffrn_reflns_theta_max 69.95
_diffrn_reflns_theta_min 5.24
_diffrn_standards_decay_% 1.9
_diffrn_standards_interval_count 150
_diffrn_standards_number 3
_exptl_absorpt_coefficient_mu 2.438
_exptl_absorpt_correction_T_max 0.7021
_exptl_absorpt_correction_T_min 0.5353
_exptl_absorpt_correction_type analytical
_exptl_absorpt_process_details '(de Meulenaer & Tompa, 1965)'
_exptl_crystal_colour Colourless
_exptl_crystal_density_diffrn 1.431
_exptl_crystal_density_method 'not measured'
_exptl_crystal_description Prism
_exptl_crystal_F_000 424
_exptl_crystal_size_max 0.30
_exptl_crystal_size_mid 0.30
_exptl_crystal_size_min 0.15
_refine_diff_density_max 0.356
_refine_diff_density_min -0.405
_refine_ls_extinction_coef 0.025(2)
_refine_ls_extinction_expression Fc^*^=kFc[1+0.001xFc^2^\l^3^/sin(2\q)]^-1/4^
_refine_ls_extinction_method SHELXL97
_refine_ls_goodness_of_fit_ref 1.015
_refine_ls_hydrogen_treatment constr
_refine_ls_matrix_type full
_refine_ls_number_parameters 119
_refine_ls_number_reflns 1743
_refine_ls_number_restraints 0
_refine_ls_restrained_S_all 1.015
_refine_ls_R_factor_all 0.0631
_refine_ls_R_factor_gt 0.0455
_refine_ls_shift/su_max 0.000
_refine_ls_shift/su_mean 0.000
_refine_ls_structure_factor_coef Fsqd
_refine_ls_weighting_details 'calc w=1/[\s^2^(Fo^2^)+(0.0819P)^2^] where P=(Fo^2^+2Fc^2^)/3'
_refine_ls_weighting_scheme calc
_refine_ls_wR_factor_gt 0.1258
_refine_ls_wR_factor_ref 0.1338
_reflns_number_gt 1268
_reflns_number_total 1743
_reflns_threshold_expression I>2\s(I)
_cod_data_source_file ga1090.cif
_cod_data_source_block I
_cod_depositor_comments
;
The following automatic conversions were performed:
'_symmetry_cell_setting' value 'Monoclinic' changed to 'monoclinic'
according to '/home/saulius/struct/CIF-dictionaries/cif_core.dic'
dictionary named 'cif_core.dic' version 2.4.1 from 2010-06-29.

Automatic conversion script
Id: cif_fix_enum 1527 2010-12-29 10:47:43Z saulius 

The following automatic conversions were performed:

'_symmetry_cell_setting' value 'Monoclinic' changed to 'monoclinic'
according to /home/saulius/struct/CIF-dictionaries/cif_core.dic
dictionary named 'cif_core.dic' version 2.4.1 from
2010-06-29.

'_exptl_absorpt_correction_type' value 'Analytical'
changed to 'analytical' according to
/home/saulius/struct/CIF-dictionaries/cif_core.dic dictionary named
'cif_core.dic' version 2.4.1 from 2010-06-29.

Automatic conversion script
Id: cif_fix_values 1715 2011-07-08 13:25:40Z adriana 
;
_cod_original_sg_symbol_H-M 'P 21/c'
_cod_database_code 2014684
_cod_database_fobs_code 2014684

loop_
_symmetry_equiv_pos_as_xyz
'x, y, z'
'-x, y+1/2, -z+1/2'
'-x, -y, -z'
'x, -y-1/2, z-1/2'

loop_
_atom_site_label
_atom_site_fract_x
_atom_site_fract_y
_atom_site_fract_z
_atom_site_U_iso_or_equiv
_atom_site_adp_type
_atom_site_calc_flag
_atom_site_refinement_flags
_atom_site_occupancy
_atom_site_disorder_assembly
_atom_site_disorder_group
_atom_site_type_symbol
P1 0.68878(8) 0.34585(6) 0.46363(8) 0.0373(3) Uani d . 1 . . P
O1 0.6125(2) 0.40058(17) 0.5687(2) 0.0437(5) Uani d . 1 . . O
O2 0.6834(2) 0.20714(17) 0.4955(2) 0.0465(6) Uani d . 1 . . O
C7 0.7761(4) 0.1250(3) 0.4418(4) 0.0540(8) Uani d . 1 . . C
H7A 0.8837 0.1543 0.4565 0.065 Uiso calc R 1 . . H
H7B 0.7321 0.1143 0.3413 0.065 Uiso calc R 1 . . H
C8 0.7765(4) 0.0070(3) 0.5185(3) 0.0649(10) Uani d . 1 . . C
H8A 0.8182 0.0187 0.6181 0.097 Uiso calc R 1 . . H
H8B 0.8414 -0.0489 0.4848 0.097 Uiso calc R 1 . . H
H8C 0.6701 -0.0227 0.5009 0.097 Uiso calc R 1 . . H
O3 0.8466(2) 0.3873(2) 0.4569(2) 0.0528(6) Uani d . 1 . . O
C1 0.5555(3) 0.3642(2) 0.2890(3) 0.0414(7) Uani d . 1 . . C
H11 0.5527 0.4474 0.2640 0.050 Uiso calc R 1 . . H
H12 0.5990 0.3214 0.2215 0.050 Uiso calc R 1 . . H
C2 0.3891(3) 0.3228(2) 0.2749(3) 0.0374(6) Uani d . 1 . . C
C3 0.3268(3) 0.2197(3) 0.2037(3) 0.0431(7) Uani d . 1 . . C
H3 0.3903 0.1708 0.1645 0.052 Uiso calc R 1 . . H
C4 0.1700(4) 0.1910(3) 0.1921(3) 0.0527(8) Uani d . 1 . . C
H4 0.1266 0.1230 0.1442 0.063 Uiso calc R 1 . . H
C5 0.0771(4) 0.2651(3) 0.2528(3) 0.0501(8) Uani d . 1 . . C
H5 -0.0293 0.2478 0.2440 0.060 Uiso calc R 1 . . H
C6 0.1429(3) 0.3618(3) 0.3241(3) 0.0473(8) Uani d . 1 . . C
H6 0.0832 0.4097 0.3684 0.057 Uiso calc R 1 . . H
N1 0.2954(3) 0.3896(2) 0.3317(2) 0.0400(6) Uani d . 1 . . N
H1 0.3338 0.4533 0.3751 0.048 Uiso calc R 1 . . H

loop_
_atom_site_aniso_label
_atom_site_aniso_U_11
_atom_site_aniso_U_22
_atom_site_aniso_U_33
_atom_site_aniso_U_12
_atom_site_aniso_U_13
_atom_site_aniso_U_23
P1 0.0308(4) 0.0392(4) 0.0411(4) 0.0013(3) 0.0075(3) -0.0005(3)
O1 0.0449(11) 0.0441(12) 0.0432(11) 0.0049(9) 0.0130(9) -0.0059(9)
O2 0.0500(12) 0.0348(12) 0.0574(13) 0.0080(9) 0.0186(10) 0.0018(9)
C7 0.063(2) 0.0477(19) 0.0524(19) 0.0142(15) 0.0171(16) -0.0023(15)
C8 0.078(2) 0.0426(19) 0.072(2) 0.0155(17) 0.0139(19) 0.0029(17)
O3 0.0281(10) 0.0626(14) 0.0659(15) -0.0045(9) 0.0087(9) 0.0011(11)
C1 0.0344(14) 0.0480(17) 0.0431(15) -0.0037(12) 0.0119(12) 0.0007(13)
C2 0.0328(13) 0.0405(16) 0.0372(14) 0.0023(11) 0.0055(11) 0.0025(12)
C3 0.0446(16) 0.0426(17) 0.0408(16) 0.0021(13) 0.0081(12) -0.0025(13)
C4 0.0486(18) 0.0537(19) 0.0508(19) -0.0102(15) 0.0032(14) -0.0021(15)
C5 0.0353(15) 0.065(2) 0.0484(18) -0.0083(14) 0.0066(13) 0.0027(15)
C6 0.0335(14) 0.060(2) 0.0482(17) 0.0069(14) 0.0094(13) 0.0028(14)
N1 0.0342(12) 0.0436(13) 0.0407(13) 0.0024(10) 0.0063(10) -0.0039(10)

loop_
_atom_type_symbol
_atom_type_description
_atom_type_scat_dispersion_real
_atom_type_scat_dispersion_imag
_atom_type_scat_source
C C 0.0181 0.0091 'International Tables Vol C Tables 4.2.6.8 and 6.1.1.4'
H H 0.0000 0.0000 'International Tables Vol C Tables 4.2.6.8 and 6.1.1.4'
N N 0.0311 0.0180 'International Tables Vol C Tables 4.2.6.8 and 6.1.1.4'
O O 0.0492 0.0322 'International Tables Vol C Tables 4.2.6.8 and 6.1.1.4'
P P 0.2955 0.4335 'International Tables Vol C Tables 4.2.6.8 and 6.1.1.4'

loop_
_geom_angle_atom_site_label_1
_geom_angle_atom_site_label_2
_geom_angle_atom_site_label_3
_geom_angle
_geom_angle_publ_flag
O3 P1 O1 118.85(13) yes
O3 P1 O2 113.22(12) yes
O1 P1 O2 103.37(11) yes
O3 P1 C1 107.73(13) yes
O1 P1 C1 108.12(12) yes
O2 P1 C1 104.58(12) yes
C7 O2 P1 121.44(19) no
O2 C7 C8 108.6(3) no
O2 C7 H7A 110.0 no
C8 C7 H7A 110.0 no
O2 C7 H7B 110.0 no
C8 C7 H7B 110.0 no
H7A C7 H7B 108.3 no
C7 C8 H8A 109.5 no
C7 C8 H8B 109.5 no
H8A C8 H8B 109.5 no
C7 C8 H8C 109.5 no
H8A C8 H8C 109.5 no
H8B C8 H8C 109.5 no
C2 C1 P1 115.16(19) yes
C2 C1 H11 108.5 no
P1 C1 H11 108.5 no
C2 C1 H12 108.5 no
P1 C1 H12 108.5 no
H11 C1 H12 107.5 no
N1 C2 C3 118.6(3) no
N1 C2 C1 117.8(2) no
C3 C2 C1 123.6(3) no
C4 C3 C2 119.3(3) no
C4 C3 H3 120.3 no
C2 C3 H3 120.3 no
C3 C4 C5 119.5(3) no
C3 C4 H4 120.3 no
C5 C4 H4 120.3 no
C6 C5 C4 119.3(3) no
C6 C5 H5 120.3 no
C4 C5 H5 120.3 no
C5 C6 N1 120.2(3) no
C5 C6 H6 119.9 no
N1 C6 H6 119.9 no
C2 N1 C6 123.0(3) no
C2 N1 H1 118.5 no
C6 N1 H1 118.5 no

loop_
_geom_bond_atom_site_label_1
_geom_bond_atom_site_label_2
_geom_bond_site_symmetry_2
_geom_bond_distance
_geom_bond_publ_flag
P1 O3 . 1.4702(19) yes
P1 O1 . 1.4925(19) yes
P1 O2 . 1.601(2) yes
P1 C1 . 1.822(3) yes
O2 C7 . 1.416(3) no
C7 C8 . 1.530(4) no
C7 H7A . 0.9700 no
C7 H7B . 0.9700 no
C8 H8A . 0.9600 no
C8 H8B . 0.9600 no
C8 H8C . 0.9600 no
C1 C2 . 1.498(4) yes
C1 H11 . 0.9700 no
C1 H12 . 0.9700 no
C2 N1 . 1.332(3) no
C2 C3 . 1.396(4) no
C3 C4 . 1.382(4) no
C3 H3 . 0.9300 no
C4 C5 . 1.398(4) no
C4 H4 . 0.9300 no
C5 C6 . 1.345(4) no
C5 H5 . 0.9300 no
C6 N1 . 1.349(3) no
C6 H6 . 0.9300 no
N1 H1 . 0.8600 no

loop_
_geom_hbond_atom_site_label_D
_geom_hbond_atom_site_label_H
_geom_hbond_atom_site_label_A
_geom_hbond_site_symmetry_A
_geom_hbond_distance_DH
_geom_hbond_distance_HA
_geom_hbond_distance_DA
_geom_hbond_angle_DHA
_geom_hbond_publ_flag
N1 H1 O1 3_666 0.86 1.77 2.612(3) 168 yes
C6 H6 O3 1_455 0.93 2.44 3.183(3) 137 yes
C3 H3 O1 4_565 0.93 2.49 3.384(3) 161 yes
C1 H12 O2 4_565 0.97 2.52 3.430(3) 156 yes
C8 H8B Cg 2_645 0.96 2.96 3.663(3) 131 yes

loop_
_geom_torsion_atom_site_label_1
_geom_torsion_atom_site_label_2
_geom_torsion_atom_site_label_3
_geom_torsion_atom_site_label_4
_geom_torsion
_geom_torsion_publ_flag
O3 P1 O2 C7 -35.1(3) no
O1 P1 O2 C7 -165.1(2) no
C1 P1 O2 C7 81.9(2) no
P1 O2 C7 C8 166.3(2) no
O3 P1 C1 C2 178.3(2) no
O1 P1 C1 C2 -52.1(2) no
O2 P1 C1 C2 57.5(2) no
P1 C1 C2 N1 74.7(3) no
P1 C1 C2 C3 -106.6(3) no
N1 C2 C3 C4 1.1(4) no
C1 C2 C3 C4 -177.7(3) no
C2 C3 C4 C5 -0.6(4) no
C3 C4 C5 C6 -1.4(5) no
C4 C5 C6 N1 2.8(5) no
C3 C2 N1 C6 0.4(4) no
C1 C2 N1 C6 179.2(3) no
C5 C6 N1 C2 -2.4(4) no
